data_4067095
loop_
_publ_author_name
'Colebatch, Annie L.'
'Hill, Anthony F.'
'Shang, Rong'
'Willis, Anthony C.'

_publ_section_title
;
 Synthesis of a Thiocarbamoyl Alkylidyne Complex and Caveats Associated
 with the Use of [Mo(\\tb CLi)(CO)2(Tp*)] (Tp* =
 Hydrotris(3,5-dimethylpyrazol-1-yl)borate)
;
_journal_issue 23
_journal_name_full Organometallics
_journal_page_first 6482
_journal_paper_doi 10.1021/om1008296
_journal_volume 29
_journal_year 2010
_chemical_formula_moiety 'C21 H28 B1 Mo1 N7 O2 S1'
_chemical_formula_sum 'C21 H28 B Mo N7 O2 S'
_chemical_formula_weight 549.32
_space_group_IT_number 14
_symmetry_cell_setting monoclinic
_symmetry_space_group_name_Hall '-P 2yn'
_symmetry_space_group_name_H-M 'P 1 21/n 1'
_atom_sites_solution_hydrogens geom
_atom_sites_solution_primary direct
_audit_creation_date 08-09-17
_audit_creation_method CRYSTALS_ver_12.85
_audit_update_record
;
2008-06-25 - Report on C~21~H~28~BMoN~7~O~2~S
            by Rong Shang  
            for Anthony F. Hill, Annie L. Colebatch

2008-06-25 - passes checkcif tests with minor warnings

;
_cell_angle_alpha 90
_cell_angle_beta 107.1193(18)
_cell_angle_gamma 90
_cell_formula_units_Z 4
_cell_length_a 11.2972(3)
_cell_length_b 17.1306(7)
_cell_length_c 14.0712(4)
_cell_measurement_reflns_used 14660
_cell_measurement_temperature 200
_cell_measurement_theta_max 25.0
_cell_measurement_theta_min 2.7
_cell_volume 2602.52(15)
_computing_cell_refinement 'DENZO/SCALEPACK (Otwinowski & Minor, 1997)'
_computing_data_collection 'COLLECT (Nonius, 1997-2001).'
_computing_data_reduction 'DENZO/SCALEPACK (Otwinowski & Minor, 1997)'
_computing_molecular_graphics 'PLATON (Spek, 2008)'
_computing_publication_material 'CRYSTALS (Betteridge et al., 2003)'
_computing_structure_refinement 'CRYSTALS (Betteridge et al., 2003)'
_computing_structure_solution 'SIR92 (Altomare et al., 1994)'
_diffrn_ambient_temperature 200
_diffrn_measured_fraction_theta_full 0.999
_diffrn_measured_fraction_theta_max 0.999
_diffrn_measurement_device 'Nonius KappaCCD'
_diffrn_measurement_device_type Area
_diffrn_measurement_method '\f and \w scans with CCD'
_diffrn_radiation_monochromator graphite
_diffrn_radiation_type 'Mo K\a'
_diffrn_radiation_wavelength 0.71073
_diffrn_reflns_av_R_equivalents 0.090
_diffrn_reflns_limit_h_max 13
_diffrn_reflns_limit_h_min -13
_diffrn_reflns_limit_k_max 20
_diffrn_reflns_limit_k_min -20
_diffrn_reflns_limit_l_max 16
_diffrn_reflns_limit_l_min -16
_diffrn_reflns_number 32448
_diffrn_reflns_theta_full 25.025
_diffrn_reflns_theta_max 25.025
_diffrn_reflns_theta_min 2.745
_diffrn_standards_number 0
_exptl_absorpt_coefficient_mu 0.615
_exptl_absorpt_correction_T_max 0.969
_exptl_absorpt_correction_T_min 0.946
_exptl_absorpt_correction_type integration
_exptl_absorpt_process_details
;
via Gaussian method (Coppens, 1970) implemented in maXus (2000)
;
_exptl_crystal_colour brown
_exptl_crystal_density_diffrn 1.402
_exptl_crystal_density_method 'not measured'
_exptl_crystal_description plate
_exptl_crystal_F_000 1128
_exptl_crystal_size_max 0.13
_exptl_crystal_size_mid 0.10
_exptl_crystal_size_min 0.06
_refine_diff_density_max 0.56
_refine_diff_density_min -0.75
_refine_ls_extinction_coef 136(14)
_refine_ls_extinction_method 'Larson (1970), Equation 22'
_refine_ls_goodness_of_fit_ref 0.9394
_refine_ls_hydrogen_treatment constr
_refine_ls_matrix_type full
_refine_ls_number_parameters 299
_refine_ls_number_reflns 4594
_refine_ls_number_restraints 0
_refine_ls_R_factor_all 0.0645
_refine_ls_R_factor_gt 0.0333
_refine_ls_shift/su_max 0.000852
_refine_ls_structure_factor_coef Fsqd
_refine_ls_weighting_details
;
 Method, part 1, Chebychev polynomial, (Watkin, 1994, Prince, 1982) 
 [weight] = 1.0/[A~0~*T~0~(x)+A~1~*T~1~(x) ... +A~n-1~]*T~n-1~(x)] 
 where A~i~ are the Chebychev coefficients listed below and x= Fcalc/Fmax 
 Method = Robust Weighting (Prince, 1982) 
 W = [weight] * [1-(deltaF/6*sigmaF)^2^]^2^ 
 A~i~ are: 
 15.1 23.4 12.0 3.24 
;
_refine_ls_weighting_scheme calc
_refine_ls_wR_factor_all 0.1186
_refine_ls_wR_factor_gt 0.0871
_refine_ls_wR_factor_ref 0.1186
_reflns_limit_h_max 12
_reflns_limit_h_min -13
_reflns_limit_k_max 20
_reflns_limit_k_min 0
_reflns_limit_l_max 16
_reflns_limit_l_min 0
_reflns_number_gt 2741
_reflns_number_total 4594
_reflns_threshold_expression I>2.0\s(I)
_oxford_diffrn_Wilson_B_factor 3.05
_oxford_diffrn_Wilson_scale 52.63
_oxford_refine_ls_r_factor_ref 0.0645
_oxford_refine_ls_scale 0.14902(10)
_oxford_reflns_number_all 4594
_oxford_reflns_threshold_expression_ref I>-10.0\s(I)
_oxford_structure_analysis_title '9171147 rong010'
_cod_data_source_file om1008296_si_001.cif
_cod_data_source_block Compound_3
_cod_depositor_comments
;
The following automatic conversions were performed:

'_symmetry_cell_setting' value 'Monoclinic' changed to 'monoclinic'
according to /home/saulius/struct/CIF-dictionaries/cif_core.dic
dictionary named 'cif_core.dic' version 2.4.1 from 2010-06-29.

Automatic conversion script
Id: cif_fix_values 1715 2011-07-08 13:25:40Z adriana 
;
_cod_original_sg_symbol_H-M 'P 1 21/n 1 '
_cod_original_formula_sum 'C21 H28 B1 Mo1 N7 O2 S1'
_cod_database_code 4067095

loop_
_symmetry_equiv_pos_as_xyz
x,y,z
-x,-y,-z
-x+1/2,y+1/2,-z+1/2
x+1/2,-y+1/2,z+1/2

loop_
_atom_site_label
_atom_site_type_symbol
_atom_site_fract_x
_atom_site_fract_y
_atom_site_fract_z
_atom_site_U_iso_or_equiv
_atom_site_occupancy
_atom_site_adp_type
_atom_site_refinement_flags_posn
Mo1 Mo 0.79390(3) 0.64307(2) 0.57937(2) 0.0360 1.0000 Uani .
S2 S 0.73065(12) 0.57827(8) 0.84188(10) 0.0585 1.0000 Uani .
O11 O 0.7421(4) 0.46781(19) 0.6200(3) 0.0621 1.0000 Uani .
O12 O 0.5237(3) 0.6649(2) 0.5964(3) 0.0699 1.0000 Uani .
N1 N 0.9492(4) 0.6511(2) 0.8844(3) 0.0505 1.0000 Uani .
N11 N 0.7290(3) 0.6350(2) 0.4093(2) 0.0408 1.0000 Uani .
N12 N 0.7968(3) 0.6734(2) 0.3565(3) 0.0411 1.0000 Uani .
N13 N 0.9756(3) 0.62512(19) 0.5523(3) 0.0388 1.0000 Uani .
N14 N 1.0081(3) 0.6713(2) 0.4835(3) 0.0394 1.0000 Uani .
N15 N 0.8292(3) 0.76791(19) 0.5507(3) 0.0376 1.0000 Uani .
N16 N 0.8710(3) 0.7878(2) 0.4713(3) 0.0383 1.0000 Uani .
C1 C 0.8339(4) 0.6420(2) 0.7136(3) 0.0382 1.0000 Uani .
C2 C 0.8463(4) 0.6265(2) 0.8169(3) 0.0396 1.0000 Uani .
C3 C 0.9729(6) 0.6351(4) 0.9898(4) 0.0736 1.0000 Uani .
C4 C 1.0456(5) 0.6940(4) 0.8571(4) 0.0681 1.0000 Uani .
C11 C 0.7612(4) 0.5300(3) 0.5990(3) 0.0481 1.0000 Uani .
C12 C 0.6207(4) 0.6596(3) 0.5875(4) 0.0487 1.0000 Uani .
C101 C 0.5406(5) 0.5532(3) 0.3711(4) 0.0634 1.0000 Uani .
C102 C 0.6337(4) 0.6006(3) 0.3411(4) 0.0504 1.0000 Uani .
C103 C 0.6390(5) 0.6172(3) 0.2468(4) 0.0535 1.0000 Uani .
C104 C 0.7424(5) 0.6628(3) 0.2578(3) 0.0531 1.0000 Uani .
C105 C 0.7938(7) 0.6957(4) 0.1799(4) 0.0779 1.0000 Uani .
C106 C 1.0753(5) 0.5245(3) 0.6762(4) 0.0550 1.0000 Uani .
C107 C 1.0767(4) 0.5839(2) 0.6000(3) 0.0412 1.0000 Uani .
C108 C 1.1744(4) 0.6052(3) 0.5638(4) 0.0478 1.0000 Uani .
C109 C 1.1292(4) 0.6593(2) 0.4906(3) 0.0433 1.0000 Uani .
C110 C 1.1933(4) 0.7015(3) 0.4276(4) 0.0545 1.0000 Uani .
C111 C 0.7673(5) 0.8367(3) 0.6833(4) 0.0536 1.0000 Uani .
C112 C 0.8092(4) 0.8348(2) 0.5924(3) 0.0415 1.0000 Uani .
C113 C 0.8367(4) 0.8976(3) 0.5394(4) 0.0467 1.0000 Uani .
C114 C 0.8754(4) 0.8659(2) 0.4636(3) 0.0432 1.0000 Uani .
C115 C 0.9150(5) 0.9065(3) 0.3838(4) 0.0619 1.0000 Uani .
B1 B 0.9103(4) 0.7228(3) 0.4109(4) 0.0398 1.0000 Uani .
H1 H 0.9479 0.7496 0.3601 0.0326 1.0000 Uiso R
H31 H 0.9958 0.6825 1.0271 0.1079 1.0000 Uiso R
H32 H 0.9001 0.6136 1.0006 0.1081 1.0000 Uiso R
H33 H 1.0394 0.5987 1.0107 0.1083 1.0000 Uiso R
H41 H 1.1217 0.6654 0.8759 0.0971 1.0000 Uiso R
H42 H 1.0575 0.7429 0.8910 0.0970 1.0000 Uiso R
H43 H 1.0210 0.7032 0.7869 0.0969 1.0000 Uiso R
H1011 H 0.4888 0.5249 0.3163 0.0891 1.0000 Uiso R
H1012 H 0.4884 0.5857 0.3965 0.0893 1.0000 Uiso R
H1013 H 0.5786 0.5163 0.4223 0.0891 1.0000 Uiso R
H1031 H 0.5830 0.6009 0.1878 0.0602 1.0000 Uiso R
H1051 H 0.7464 0.6757 0.1167 0.1151 1.0000 Uiso R
H1052 H 0.7890 0.7517 0.1803 0.1151 1.0000 Uiso R
H1053 H 0.8787 0.6793 0.1941 0.1152 1.0000 Uiso R
H1061 H 1.1575 0.5054 0.7061 0.0818 1.0000 Uiso R
H1062 H 1.0449 0.5462 0.7278 0.0823 1.0000 Uiso R
H1063 H 1.0229 0.4814 0.6456 0.0822 1.0000 Uiso R
H1081 H 1.2552 0.5861 0.5853 0.0563 1.0000 Uiso R
H1101 H 1.2795 0.6879 0.4469 0.0838 1.0000 Uiso R
H1102 H 1.1862 0.7566 0.4358 0.0837 1.0000 Uiso R
H1103 H 1.1561 0.6884 0.3584 0.0841 1.0000 Uiso R
H1111 H 0.7464 0.8887 0.6951 0.0801 1.0000 Uiso R
H1112 H 0.8329 0.8186 0.7386 0.0803 1.0000 Uiso R
H1113 H 0.6953 0.8044 0.6747 0.0798 1.0000 Uiso R
H1131 H 0.8307 0.9498 0.5534 0.0544 1.0000 Uiso R
H1151 H 0.9086 0.9617 0.3907 0.0969 1.0000 Uiso R
H1152 H 0.9996 0.8936 0.3904 0.0967 1.0000 Uiso R
H1153 H 0.8642 0.8909 0.3190 0.0969 1.0000 Uiso R

loop_
_atom_site_aniso_label
_atom_site_aniso_U_11
_atom_site_aniso_U_22
_atom_site_aniso_U_33
_atom_site_aniso_U_23
_atom_site_aniso_U_13
_atom_site_aniso_U_12
Mo1 0.0341(2) 0.0372(2) 0.0368(2) 0.00127(16) 0.01054(13) -0.00086(15)
S2 0.0635(7) 0.0630(8) 0.0567(7) -0.0005(6) 0.0294(6) -0.0201(6)
O11 0.080(2) 0.0378(18) 0.080(2) -0.0006(16) 0.041(2) -0.0097(16)
O12 0.0406(19) 0.085(3) 0.089(3) 0.010(2) 0.0273(19) 0.0065(17)
N1 0.050(2) 0.060(2) 0.0402(19) -0.0009(18) 0.0103(17) -0.0102(18)
N11 0.0392(18) 0.0403(19) 0.0399(18) -0.0015(15) 0.0070(14) -0.0001(15)
N12 0.049(2) 0.0404(18) 0.0342(18) 0.0008(14) 0.0121(16) 0.0044(15)
N13 0.0373(18) 0.0387(19) 0.0413(18) 0.0022(14) 0.0131(15) 0.0024(14)
N14 0.0425(19) 0.0387(17) 0.0399(19) 0.0005(14) 0.0164(15) 0.0025(14)
N15 0.0370(17) 0.0394(18) 0.0375(18) -0.0027(14) 0.0125(15) -0.0009(14)
N16 0.0366(17) 0.0372(18) 0.0417(19) 0.0028(15) 0.0127(15) 0.0001(14)
C1 0.0333(19) 0.0352(19) 0.048(2) -0.0003(18) 0.0147(17) -0.0006(17)
C2 0.043(2) 0.038(2) 0.039(2) -0.0013(16) 0.0140(18) -0.0010(17)
C3 0.078(4) 0.095(4) 0.044(3) 0.003(3) 0.013(3) -0.011(3)
C4 0.048(3) 0.086(4) 0.062(3) -0.001(3) 0.004(2) -0.025(3)
C11 0.049(2) 0.053(3) 0.048(2) -0.007(2) 0.023(2) -0.002(2)
C12 0.045(3) 0.049(3) 0.052(3) 0.0037(19) 0.013(2) -0.0027(19)
C101 0.047(3) 0.060(3) 0.073(3) -0.009(3) 0.002(2) -0.008(2)
C102 0.042(2) 0.048(3) 0.053(3) -0.011(2) 0.001(2) 0.005(2)
C103 0.054(3) 0.053(3) 0.042(2) -0.007(2) -0.003(2) 0.009(2)
C104 0.068(3) 0.052(3) 0.034(2) -0.0002(18) 0.006(2) 0.016(2)
C105 0.107(5) 0.089(4) 0.036(3) 0.002(3) 0.019(3) -0.002(4)
C106 0.056(3) 0.057(3) 0.052(3) 0.014(2) 0.016(2) 0.013(2)
C107 0.038(2) 0.041(2) 0.045(2) 0.0008(18) 0.0122(18) 0.0052(17)
C108 0.039(2) 0.051(3) 0.054(3) 0.002(2) 0.014(2) 0.0101(19)
C109 0.042(2) 0.041(2) 0.051(2) -0.0046(18) 0.0198(19) 0.0016(17)
C110 0.049(3) 0.054(3) 0.067(3) 0.003(2) 0.027(2) 0.002(2)
C111 0.058(3) 0.054(3) 0.048(3) -0.011(2) 0.014(2) 0.003(2)
C112 0.039(2) 0.039(2) 0.042(2) -0.0024(17) 0.0062(19) 0.0041(16)
C113 0.048(2) 0.034(2) 0.056(3) -0.0073(19) 0.011(2) 0.0044(18)
C114 0.040(2) 0.035(2) 0.055(2) 0.0048(19) 0.0145(19) -0.0002(17)
C115 0.071(3) 0.043(3) 0.083(4) 0.015(2) 0.039(3) 0.005(2)
B1 0.042(3) 0.040(2) 0.039(2) 0.0050(19) 0.015(2) 0.0056(19)

loop_
_atom_type_symbol
_atom_type_scat_dispersion_real
_atom_type_scat_dispersion_imag
_atom_type_scat_Cromer_Mann_a1
_atom_type_scat_Cromer_Mann_b1
_atom_type_scat_Cromer_Mann_a2
_atom_type_scat_Cromer_Mann_b2
_atom_type_scat_Cromer_Mann_a3
_atom_type_scat_Cromer_Mann_b3
_atom_type_scat_Cromer_Mann_a4
_atom_type_scat_Cromer_Mann_b4
_atom_type_scat_Cromer_Mann_c
_atom_type_scat_source
C 0.0033 0.0016 2.3100 20.8439 1.0200 10.2075 1.5886 0.5687 0.8650 51.6512 0.2156 'International Tables Vol C 4.2.6.8 and 6.1.1.4'
H 0.0000 0.0000 0.4930 10.5109 0.3229 26.1257 0.1402 3.1424 0.0408 57.7998 0.0030 'International Tables Vol C 4.2.6.8 and 6.1.1.4'
B 0.0013 0.0007 2.0545 23.2185 1.3326 1.0210 1.0979 60.3498 0.7068 0.1403 -0.1932 'International Tables Vol C 4.2.6.8 and 6.1.1.4'
Mo -1.6832 0.6857 3.7025 0.2772 17.2356 1.0958 12.8876 11.0040 3.7429 61.6584 4.3875 'International Tables Vol C 4.2.6.8 and 6.1.1.4'
N 0.0061 0.0033 12.2126 0.0057 3.1322 9.8933 2.0125 28.9975 1.1663 0.5826 -11.5290 'International Tables Vol C 4.2.6.8 and 6.1.1.4'
O 0.0106 0.0060 3.0485 13.2771 2.2868 5.7011 1.5463 0.3239 0.8670 32.9089 0.2508 'International Tables Vol C 4.2.6.8 and 6.1.1.4'
S 0.1246 0.1234 6.9053 1.4679 5.2034 22.2151 1.4379 0.2536 1.5863 56.1720 0.8669 'International Tables Vol C 4.2.6.8 and 6.1.1.4'

loop_
_exptl_crystal_face_index_h
_exptl_crystal_face_index_k
_exptl_crystal_face_index_l
_exptl_crystal_face_perp_dist
4 -1 7 0.050
-4 1 -7 0.080
-1 0 1 0.030
1 0 -1 0.030
0 17 1 0.030
0 -17 -1 0.040
1 4 2 0.033
-1 5 -1 0.053
17 -2 -1 0.041
-1 -1 12 0.046
1 0 -2 0.040
7 -18 8 0.046
-1 -4 -2 0.066

loop_
_geom_angle_atom_site_label_1
_geom_angle_atom_site_label_2
_geom_angle_atom_site_label_3
_geom_angle
_geom_angle_publ_flag
N11 Mo1 N13 80.79(12) yes
N11 Mo1 N15 83.58(12) yes
N13 Mo1 N15 83.01(12) yes
N11 Mo1 C1 174.32(15) yes
N13 Mo1 C1 102.65(15) yes
N15 Mo1 C1 101.26(16) yes
N11 Mo1 C11 94.05(16) yes
N13 Mo1 C11 96.15(16) yes
N15 Mo1 C11 177.58(15) yes
C1 Mo1 C11 81.13(18) yes
N11 Mo1 C12 92.87(16) yes
N13 Mo1 C12 173.64(16) yes
N15 Mo1 C12 95.95(15) yes
C1 Mo1 C12 83.71(18) yes
C11 Mo1 C12 84.64(18) yes
C2 N1 C3 121.8(4) yes
C2 N1 C4 122.3(4) yes
C3 N1 C4 115.9(4) yes
Mo1 N11 N12 118.4(2) yes
Mo1 N11 C102 135.4(3) yes
N12 N11 C102 106.2(4) yes
N11 N12 C104 109.3(4) yes
N11 N12 B1 120.5(3) yes
C104 N12 B1 130.0(4) yes
Mo1 N13 N14 119.4(2) yes
Mo1 N13 C107 132.9(3) yes
N14 N13 C107 106.9(3) yes
N13 N14 C109 109.3(3) yes
N13 N14 B1 120.4(3) yes
C109 N14 B1 130.2(4) yes
Mo1 N15 N16 120.3(2) yes
Mo1 N15 C112 132.8(3) yes
N16 N15 C112 106.7(3) yes
N15 N16 C114 109.9(3) yes
N15 N16 B1 119.5(3) yes
C114 N16 B1 130.6(4) yes
Mo1 C1 C2 166.9(3) yes
C1 C2 N1 117.7(4) yes
C1 C2 S2 117.0(3) yes
N1 C2 S2 125.4(3) yes
N1 C3 H31 109.7 no
N1 C3 H32 109.1 no
H31 C3 H32 110.2 no
N1 C3 H33 109.3 no
H31 C3 H33 108.9 no
H32 C3 H33 109.7 no
N1 C4 H41 110.5 no
N1 C4 H42 108.6 no
H41 C4 H42 109.2 no
N1 C4 H43 110.1 no
H41 C4 H43 109.5 no
H42 C4 H43 108.9 no
Mo1 C11 O11 172.8(4) yes
Mo1 C12 O12 175.5(4) yes
C102 C101 H1011 111.5 no
C102 C101 H1012 110.7 no
H1011 C101 H1012 107.5 no
C102 C101 H1013 112.1 no
H1011 C101 H1013 107.7 no
H1012 C101 H1013 107.1 no
C101 C102 N11 121.4(4) yes
C101 C102 C103 128.5(4) yes
N11 C102 C103 110.1(4) yes
C102 C103 C104 106.6(4) yes
C102 C103 H1031 126.1 no
C104 C103 H1031 127.3 no
C103 C104 N12 107.7(4) yes
C103 C104 C105 129.3(5) yes
N12 C104 C105 123.0(5) yes
C104 C105 H1051 108.4 no
C104 C105 H1052 109.8 no
H1051 C105 H1052 110.3 no
C104 C105 H1053 108.5 no
H1051 C105 H1053 109.7 no
H1052 C105 H1053 110.2 no
C107 C106 H1061 109.7 no
C107 C106 H1062 111.2 no
H1061 C106 H1062 108.4 no
C107 C106 H1063 109.7 no
H1061 C106 H1063 108.8 no
H1062 C106 H1063 108.9 no
C106 C107 N13 122.3(4) yes
C106 C107 C108 128.6(4) yes
N13 C107 C108 109.1(4) yes
C107 C108 C109 107.0(4) yes
C107 C108 H1081 126.4 no
C109 C108 H1081 126.6 no
C108 C109 N14 107.7(4) yes
C108 C109 C110 129.7(4) yes
N14 C109 C110 122.6(4) yes
C109 C110 H1101 110.1 no
C109 C110 H1102 109.6 no
H1101 C110 H1102 108.7 no
C109 C110 H1103 110.1 no
H1101 C110 H1103 109.5 no
H1102 C110 H1103 108.9 no
C112 C111 H1111 109.1 no
C112 C111 H1112 109.1 no
H1111 C111 H1112 109.6 no
C112 C111 H1113 110.5 no
H1111 C111 H1113 108.5 no
H1112 C111 H1113 110.0 no
C111 C112 N15 122.2(4) yes
C111 C112 C113 128.3(4) yes
N15 C112 C113 109.5(4) yes
C112 C113 C114 106.4(4) yes
C112 C113 H1131 126.3 no
C114 C113 H1131 127.3 no
C113 C114 N16 107.6(4) yes
C113 C114 C115 129.1(4) yes
N16 C114 C115 123.3(4) yes
C114 C115 H1151 109.6 no
C114 C115 H1152 109.2 no
H1151 C115 H1152 108.8 no
C114 C115 H1153 110.8 no
H1151 C115 H1153 109.3 no
H1152 C115 H1153 109.1 no
N14 B1 N16 108.3(3) yes
N14 B1 N12 110.1(3) yes
N16 B1 N12 109.8(3) yes
N14 B1 H1 110.5 no
N16 B1 H1 107.6 no
N12 B1 H1 110.5 no

loop_
_geom_bond_atom_site_label_1
_geom_bond_atom_site_label_2
_geom_bond_distance
_geom_bond_publ_flag
Mo1 N11 2.292(3) yes
Mo1 N13 2.217(3) yes
Mo1 N15 2.234(3) yes
Mo1 C1 1.808(4) yes
Mo1 C11 2.006(5) yes
Mo1 C12 2.013(5) yes
S2 C2 1.668(4) yes
O11 C11 1.143(6) yes
O12 C12 1.143(6) yes
N1 C2 1.335(6) yes
N1 C3 1.453(6) yes
N1 C4 1.455(6) yes
N11 N12 1.380(5) yes
N11 C102 1.348(5) yes
N12 C104 1.357(6) yes
N12 B1 1.539(6) yes
N13 N14 1.380(5) yes
N13 C107 1.343(5) yes
N14 C109 1.357(5) yes
N14 B1 1.542(6) yes
N15 N16 1.379(5) yes
N15 C112 1.337(5) yes
N16 C114 1.345(5) yes
N16 B1 1.542(6) yes
C1 C2 1.444(6) yes
C3 H31 0.961 no
C3 H32 0.953 no
C3 H33 0.953 no
C4 H41 0.957 no
C4 H42 0.955 no
C4 H43 0.958 no
C101 C102 1.485(7) yes
C101 H1011 0.952 no
C101 H1012 0.954 no
C101 H1013 0.959 no
C102 C103 1.376(7) yes
C103 C104 1.376(8) yes
C103 H1031 0.927 no
C104 C105 1.493(8) yes
C105 H1051 0.957 no
C105 H1052 0.960 no
C105 H1053 0.963 no
C106 C107 1.481(6) yes
C106 H1061 0.957 no
C106 H1062 0.965 no
C106 H1063 0.966 no
C107 C108 1.393(6) yes
C108 C109 1.367(6) yes
C108 H1081 0.932 no
C109 C110 1.489(6) yes
C110 H1101 0.960 no
C110 H1102 0.956 no
C110 H1103 0.966 no
C111 C112 1.490(6) yes
C111 H1111 0.949 no
C111 H1112 0.955 no
C111 H1113 0.961 no
C112 C113 1.394(6) yes
C113 C114 1.378(6) yes
C113 H1131 0.922 no
C114 C115 1.498(6) yes
C115 H1151 0.955 no
C115 H1152 0.959 no
C115 H1153 0.961 no
B1 H1 1.040 no
